data_7126884
loop_
_publ_author_name
'Yeung, Chi-Fung'
'Chung, Lai-Hon'
'Tse, Sheung-Ying'
'Shek, Hau-Lam'
'Tse, Man-Kit'
'Yiu, Shek-Man'
'Wong, Chun-Yuen'

_publ_section_title
;
 Conventional and unconventional alkyne activations by Ru and Os for
 unprecedented dimetalated quinolizinium complexes.
;
_journal_issue 63
_journal_name_full 'Chemical communications (Cambridge, England)'
_journal_page_first 8908
_journal_page_last 8911
_journal_paper_doi 10.1039/d0cc03480k
_journal_volume 56
_journal_year 2020
_chemical_formula_sum 'C69 H62 F6 N O7.5 Os P4 S2'
_chemical_formula_weight 1517.39
_space_group_crystal_system monoclinic
_space_group_IT_number 14
_space_group_name_Hall '-P 2yn'
_space_group_name_H-M_alt 'P 1 21/n 1'
_atom_sites_solution_hydrogens geom
_audit_creation_method SHELXL-2016/6
_audit_update_record
;
2020-05-05 deposited with the CCDC.	2020-07-01 downloaded from the CCDC.
;
_cell_angle_alpha 90
_cell_angle_beta 104.0160(10)
_cell_angle_gamma 90
_cell_formula_units_Z 8
_cell_length_a 23.0620(5)
_cell_length_b 16.4101(4)
_cell_length_c 36.9903(9)
_cell_measurement_reflns_used 8996
_cell_measurement_temperature 213(2)
_cell_measurement_theta_max 74.56
_cell_measurement_theta_min 3.34
_cell_volume 13582.2(6)
_computing_cell_refinement 'Bruker Saint'
_computing_data_collection 'Bruker Apex3'
_computing_data_reduction 'Bruker Saint'
_computing_structure_refinement 'SHELXL-2016/6 (Sheldrick, 2016)'
_computing_structure_solution 'SHELXT 2014/5 (Sheldrick, 2014)'
_diffrn_ambient_temperature 213(2)
_diffrn_measured_fraction_theta_full 1.000
_diffrn_measured_fraction_theta_max 0.977
_diffrn_measurement_device_type 'Bruker D8 Venture Photon II'
_diffrn_measurement_method 'phi and omega scans'
_diffrn_radiation_type CuK\a
_diffrn_radiation_wavelength 1.54178
_diffrn_reflns_av_R_equivalents 0.1004
_diffrn_reflns_av_unetI/netI 0.0704
_diffrn_reflns_Laue_measured_fraction_full 1.000
_diffrn_reflns_Laue_measured_fraction_max 0.977
_diffrn_reflns_limit_h_max 28
_diffrn_reflns_limit_h_min -24
_diffrn_reflns_limit_k_max 20
_diffrn_reflns_limit_k_min -20
_diffrn_reflns_limit_l_max 46
_diffrn_reflns_limit_l_min -46
_diffrn_reflns_number 161466
_diffrn_reflns_point_group_measured_fraction_full 1.000
_diffrn_reflns_point_group_measured_fraction_max 0.977
_diffrn_reflns_theta_full 67.679
_diffrn_reflns_theta_max 74.582
_diffrn_reflns_theta_min 2.568
_diffrn_source 'micro focus'
_exptl_absorpt_coefficient_mu 5.604
_exptl_absorpt_correction_T_max 0.7538
_exptl_absorpt_correction_T_min 0.2977
_exptl_absorpt_correction_type multi-scan
_exptl_absorpt_process_details
;
 SADABS 2016/2: Krause, L., Herbst-Irmer, R., Sheldrick G.M. & Stalke D.,
 J. Appl. Cryst. 48 (2015) 3-10
;
_exptl_crystal_colour red
_exptl_crystal_density_diffrn 1.484
_exptl_crystal_description block
_exptl_crystal_F_000 6120
_refine_diff_density_max 2.997
_refine_diff_density_min -2.090
_refine_diff_density_rms 0.217
_refine_ls_extinction_method none
_refine_ls_goodness_of_fit_ref 1.156
_refine_ls_hydrogen_treatment constr
_refine_ls_matrix_type full
_refine_ls_number_parameters 1610
_refine_ls_number_reflns 27913
_refine_ls_number_restraints 68
_refine_ls_restrained_S_all 1.156
_refine_ls_R_factor_all 0.0924
_refine_ls_R_factor_gt 0.0801
_refine_ls_shift/su_max 0.001
_refine_ls_shift/su_mean 0.000
_refine_ls_structure_factor_coef Fsqd
_refine_ls_weighting_details 'w=1/[\s^2^(Fo^2^)+(0.1220P)^2^+104.1825P] where P=(Fo^2^+2Fc^2^)/3'
_refine_ls_weighting_scheme calc
_refine_ls_wR_factor_gt 0.2347
_refine_ls_wR_factor_ref 0.2526
_reflns_Friedel_coverage 0.000
_reflns_number_gt 23888
_reflns_number_total 27913
_reflns_threshold_expression 'I > 2\s(I)'
_cod_data_source_file d0cc03480k2.cif
_cod_data_source_block 2m
_cod_depositor_comments 'Adding full bibliography for 7126879--7126885.cif.'
_cod_original_sg_symbol_H-M 'P 21/n'
_cod_original_formula_sum 'C69 H62 F6 N O7.50 Os P4 S2'
_cod_database_code 7126884
_shelx_shelxl_version_number 2016/6
_shelx_space_group_comment
;
The symmetry employed for this shelxl refinement is uniquely defined
by the following loop, which should always be used as a source of
symmetry information in preference to the above space-group names.
They are only intended as comments.
;

loop_
_space_group_symop_operation_xyz
'x, y, z'
'-x+1/2, y+1/2, -z+1/2'
'-x, -y, -z'
'x-1/2, -y-1/2, z-1/2'

loop_
_atom_site_label
_atom_site_type_symbol
_atom_site_fract_x
_atom_site_fract_y
_atom_site_fract_z
_atom_site_U_iso_or_equiv
_atom_site_adp_type
_atom_site_occupancy
_atom_site_site_symmetry_order
_atom_site_calc_flag
_atom_site_refinement_flags_posn
_atom_site_refinement_flags_adp
_atom_site_refinement_flags_occupancy
_atom_site_disorder_assembly
_atom_site_disorder_group
Os1 Os 0.19160(2) 0.51464(2) 0.64310(2) 0.02827(11) Uani 1 1 d . . . . .
P1 P 0.12642(10) 0.40526(14) 0.64692(7) 0.0321(5) Uani 1 1 d . . . . .
P2 P 0.21453(10) 0.39408(13) 0.60995(7) 0.0321(4) Uani 1 1 d . . . . .
P3 P 0.26896(9) 0.48899(13) 0.69370(6) 0.0284(4) Uani 1 1 d . . . . .
P4 P 0.27365(10) 0.59331(13) 0.63755(6) 0.0302(4) Uani 1 1 d . . . . .
O1 O 0.1361(3) 0.5802(4) 0.59646(18) 0.0364(14) Uani 1 1 d . . . . .
N1 N 0.0972(4) 0.7356(5) 0.6562(2) 0.0353(17) Uani 1 1 d . . . . .
C1 C 0.1555(4) 0.6076(5) 0.6666(3) 0.0308(17) Uani 1 1 d . . . . .
H1 H 0.162623 0.613009 0.692629 0.037 Uiso 1 1 calc R U . . .
C2 C 0.1205(4) 0.6617(5) 0.6432(3) 0.0343(19) Uani 1 1 d . . . . .
C3 C 0.1123(4) 0.6459(6) 0.6043(3) 0.0350(19) Uani 1 1 d . . . . .
C4 C 0.0814(4) 0.6975(7) 0.5730(3) 0.041(2) Uani 1 1 d . . . . .
C5 C 0.0851(5) 0.7819(7) 0.5744(3) 0.045(2) Uani 1 1 d . . . . .
H5 H 0.106795 0.807306 0.596231 0.054 Uiso 1 1 calc R U . . .
C6 C 0.0576(6) 0.8292(7) 0.5444(4) 0.052(3) Uani 1 1 d . . . . .
H6 H 0.062304 0.886137 0.545128 0.062 Uiso 1 1 calc R U . . .
C7 C 0.0226(6) 0.7912(9) 0.5129(4) 0.060(3) Uani 1 1 d . . . . .
H7 H 0.002024 0.822997 0.492721 0.072 Uiso 1 1 calc R U . . .
C8 C 0.0176(6) 0.7077(9) 0.5110(4) 0.058(3) Uani 1 1 d . . . . .
H8 H -0.005612 0.682829 0.489415 0.069 Uiso 1 1 calc R U . . .
C9 C 0.0473(5) 0.6596(8) 0.5412(3) 0.050(3) Uani 1 1 d . . . . .
H9 H 0.044204 0.602505 0.539930 0.061 Uiso 1 1 calc R U . . .
C10 C 0.1384(5) 0.7918(6) 0.6726(3) 0.043(2) Uani 1 1 d . . . . .
H10 H 0.179194 0.779739 0.675923 0.052 Uiso 1 1 calc R U . . .
C11 C 0.1221(7) 0.8656(7) 0.6844(4) 0.058(3) Uani 1 1 d . . . . .
H11 H 0.151238 0.904677 0.694560 0.070 Uiso 1 1 calc R U . . .
C12 C 0.0635(9) 0.8816(9) 0.6812(4) 0.077(5) Uani 1 1 d . . . . .
H12 H 0.051636 0.931208 0.689886 0.093 Uiso 1 1 calc R U . . .
C13 C 0.0204(6) 0.8230(9) 0.6648(5) 0.065(4) Uani 1 1 d . . . . .
H13 H -0.020358 0.833814 0.662470 0.078 Uiso 1 1 calc R U . . .
C14 C 0.0374(5) 0.7502(7) 0.6521(4) 0.050(3) Uani 1 1 d . . . . .
C15 C -0.0065(6) 0.6874(10) 0.6352(6) 0.080(5) Uani 1 1 d . . . . .
H15A H -0.008434 0.683662 0.608737 0.120 Uiso 1 1 calc R U . . .
H15B H -0.045482 0.702047 0.638709 0.120 Uiso 1 1 calc R U . . .
H15C H 0.005617 0.635253 0.646918 0.120 Uiso 1 1 calc R U . . .
C16 C 0.2734(4) 0.7027(5) 0.6452(3) 0.0352(19) Uani 1 1 d . . . . .
C17 C 0.2441(6) 0.7519(6) 0.6152(3) 0.047(2) Uani 1 1 d . . . . .
H17 H 0.226104 0.728064 0.592146 0.056 Uiso 1 1 calc R U . . .
C18 C 0.2419(7) 0.8351(7) 0.6198(4) 0.064(3) Uani 1 1 d . . . . .
H18 H 0.222346 0.867858 0.599630 0.076 Uiso 1 1 calc R U . . .
C19 C 0.2681(6) 0.8710(8) 0.6536(4) 0.061(3) Uani 1 1 d . . . . .
H19 H 0.266789 0.927887 0.656467 0.073 Uiso 1 1 calc R U . . .
C20 C 0.2962(6) 0.8227(8) 0.6832(4) 0.059(3) Uani 1 1 d . . . . .
H20 H 0.313679 0.846919 0.706306 0.071 Uiso 1 1 calc R U . . .
C21 C 0.2990(5) 0.7391(7) 0.6794(3) 0.049(3) Uani 1 1 d . . . . .
H21 H 0.318226 0.706828 0.699758 0.058 Uiso 1 1 calc R U . . .
C22 C 0.3025(5) 0.5852(6) 0.5963(3) 0.040(2) Uani 1 1 d . . . . .
C23 C 0.2630(5) 0.5640(6) 0.5626(3) 0.043(2) Uani 1 1 d . . . . .
H23 H 0.221806 0.560050 0.560863 0.052 Uiso 1 1 calc R U . . .
C24 C 0.2857(7) 0.5485(9) 0.5311(3) 0.062(3) Uani 1 1 d . . . . .
H24 H 0.259373 0.535313 0.508244 0.074 Uiso 1 1 calc R U . . .
C25 C 0.3458(7) 0.5526(9) 0.5337(4) 0.067(4) Uani 1 1 d . . . . .
H25 H 0.361036 0.539349 0.513036 0.080 Uiso 1 1 calc R U . . .
C26 C 0.3851(6) 0.5770(9) 0.5678(4) 0.062(3) Uani 1 1 d . . . . .
H26 H 0.426314 0.581586 0.569570 0.074 Uiso 1 1 calc R U . . .
C27 C 0.3629(5) 0.5938(7) 0.5983(3) 0.045(2) Uani 1 1 d . . . . .
H27 H 0.388874 0.611313 0.620597 0.054 Uiso 1 1 calc R U . . .
C28 C 0.3266(4) 0.5450(6) 0.6764(3) 0.037(2) Uani 1 1 d . . . . .
H28A H 0.348546 0.584545 0.694459 0.045 Uiso 1 1 calc R U . . .
H28B H 0.354610 0.508644 0.668149 0.045 Uiso 1 1 calc R U . . .
C29 C 0.2694(4) 0.5329(5) 0.7391(3) 0.0312(17) Uani 1 1 d . . . . .
C30 C 0.2174(4) 0.5294(6) 0.7524(3) 0.0348(19) Uani 1 1 d . . . . .
H30 H 0.181309 0.511917 0.736551 0.042 Uiso 1 1 calc R U . . .
C31 C 0.2189(5) 0.5516(7) 0.7887(3) 0.046(2) Uani 1 1 d . . . . .
H31 H 0.183736 0.549829 0.797289 0.055 Uiso 1 1 calc R U . . .
C32 C 0.2712(6) 0.5759(6) 0.8121(3) 0.048(3) Uani 1 1 d . . . . .
H32 H 0.271932 0.590656 0.836791 0.058 Uiso 1 1 calc R U . . .
C33 C 0.3237(5) 0.5790(6) 0.7996(3) 0.046(2) Uani 1 1 d . . . . .
H33 H 0.359615 0.596628 0.815632 0.055 Uiso 1 1 calc R U . . .
C34 C 0.3223(4) 0.5560(6) 0.7636(3) 0.038(2) Uani 1 1 d . . . . .
H34 H 0.357942 0.555940 0.755550 0.045 Uiso 1 1 calc R U . . .
C35 C 0.3014(4) 0.3899(5) 0.7098(3) 0.0306(17) Uani 1 1 d . . . . .
C36 C 0.2652(4) 0.3336(6) 0.7225(3) 0.0347(19) Uani 1 1 d . . . . .
H36 H 0.225512 0.347250 0.722166 0.042 Uiso 1 1 calc R U . . .
C37 C 0.2875(5) 0.2582(6) 0.7356(3) 0.040(2) Uani 1 1 d . . . . .
H37 H 0.262910 0.221168 0.744381 0.048 Uiso 1 1 calc R U . . .
C38 C 0.3458(5) 0.2366(6) 0.7359(3) 0.045(2) Uani 1 1 d . . . . .
H38 H 0.360609 0.184675 0.744032 0.053 Uiso 1 1 calc R U . . .
C39 C 0.3818(5) 0.2933(7) 0.7238(4) 0.047(3) Uani 1 1 d . . . . .
H39 H 0.421572 0.279636 0.724297 0.057 Uiso 1 1 calc R U . . .
C40 C 0.3602(4) 0.3694(6) 0.7111(3) 0.041(2) Uani 1 1 d . . . . .
H40 H 0.385425 0.407146 0.703367 0.049 Uiso 1 1 calc R U . . .
C41 C 0.2863(4) 0.3424(6) 0.6164(3) 0.0343(19) Uani 1 1 d . . . . .
C42 C 0.3333(5) 0.3798(7) 0.6059(4) 0.054(3) Uani 1 1 d . . . . .
H42 H 0.327798 0.432647 0.595814 0.065 Uiso 1 1 calc R U . . .
C43 C 0.3877(6) 0.3427(10) 0.6096(5) 0.074(4) Uani 1 1 d . . . . .
H43 H 0.418862 0.369797 0.602163 0.088 Uiso 1 1 calc R U . . .
C44 C 0.3963(6) 0.2634(9) 0.6246(5) 0.068(4) Uani 1 1 d . . . . .
H44 H 0.433495 0.237289 0.627857 0.082 Uiso 1 1 calc R U . . .
C45 C 0.3497(7) 0.2248(9) 0.6344(4) 0.070(4) Uani 1 1 d . . . . .
H45 H 0.354511 0.171322 0.643747 0.084 Uiso 1 1 calc R U . . .
C46 C 0.2948(6) 0.2648(7) 0.6306(4) 0.056(3) Uani 1 1 d . . . . .
H46 H 0.263339 0.238149 0.637935 0.067 Uiso 1 1 calc R U . . .
C47 C 0.1834(4) 0.3849(6) 0.5597(3) 0.037(2) Uani 1 1 d . . . . .
C48 C 0.2081(6) 0.3340(9) 0.5380(3) 0.056(3) Uani 1 1 d . . . . .
H48 H 0.241240 0.302022 0.549438 0.068 Uiso 1 1 calc R U . . .
C49 C 0.1857(7) 0.3284(10) 0.4998(4) 0.067(4) Uani 1 1 d . . . . .
H49 H 0.203906 0.294269 0.485371 0.081 Uiso 1 1 calc R U . . .
C50 C 0.1354(8) 0.3749(9) 0.4833(4) 0.067(4) Uani 1 1 d . . . . .
H50 H 0.119373 0.371991 0.457388 0.080 Uiso 1 1 calc R U . . .
C51 C 0.1091(6) 0.4251(8) 0.5049(3) 0.058(3) Uani 1 1 d . . . . .
H51 H 0.074898 0.455340 0.493721 0.069 Uiso 1 1 calc R U . . .
C52 C 0.1333(6) 0.4310(7) 0.5433(3) 0.048(3) Uani 1 1 d . . . . .
H52 H 0.115858 0.465764 0.557882 0.057 Uiso 1 1 calc R U . . .
C53 C 0.1698(4) 0.3252(6) 0.6317(3) 0.0360(19) Uani 1 1 d . . . . .
H53A H 0.144959 0.287946 0.613690 0.043 Uiso 1 1 calc R U . . .
H53B H 0.194349 0.294315 0.652544 0.043 Uiso 1 1 calc R U . . .
C54 C 0.1053(4) 0.3676(6) 0.6882(3) 0.0338(18) Uani 1 1 d . . . . .
C55 C 0.1084(5) 0.2855(7) 0.6970(3) 0.044(2) Uani 1 1 d . . . . .
H55 H 0.125481 0.248884 0.682999 0.053 Uiso 1 1 calc R U . . .
C56 C 0.0868(6) 0.2570(8) 0.7261(4) 0.055(3) Uani 1 1 d . . . . .
H56 H 0.089232 0.201192 0.732020 0.067 Uiso 1 1 calc R U . . .
C57 C 0.0611(6) 0.3116(10) 0.7467(4) 0.063(3) Uani 1 1 d . . . . .
H57 H 0.047114 0.292698 0.767065 0.075 Uiso 1 1 calc R U . . .
C58 C 0.0563(6) 0.3930(9) 0.7375(4) 0.057(3) Uani 1 1 d . . . . .
H58 H 0.037646 0.429514 0.750599 0.069 Uiso 1 1 calc R U . . .
C59 C 0.0795(5) 0.4200(7) 0.7084(3) 0.046(2) Uani 1 1 d . . . . .
H59 H 0.077571 0.475821 0.702482 0.056 Uiso 1 1 calc R U . . .
C60 C 0.0536(4) 0.4059(6) 0.6147(3) 0.040(2) Uani 1 1 d . . . . .
C61 C 0.0264(5) 0.3350(7) 0.5976(3) 0.050(3) Uani 1 1 d . . . . .
H61 H 0.047778 0.285694 0.599892 0.060 Uiso 1 1 calc R U . . .
C62 C -0.0325(5) 0.3383(9) 0.5772(4) 0.062(3) Uani 1 1 d . . . . .
H62 H -0.051336 0.290418 0.566285 0.075 Uiso 1 1 calc R U . . .
C63 C -0.0637(6) 0.4101(9) 0.5727(5) 0.070(4) Uani 1 1 d . . . . .
H63 H -0.102941 0.411678 0.557773 0.084 Uiso 1 1 calc R U . . .
C64 C -0.0375(7) 0.4805(9) 0.5901(5) 0.076(5) Uani 1 1 d . . . . .
H64 H -0.059554 0.529202 0.588334 0.091 Uiso 1 1 calc R U . . .
C65 C 0.0217(5) 0.4779(8) 0.6102(4) 0.059(3) Uani 1 1 d . . . . .
H65 H 0.040371 0.525935 0.621007 0.071 Uiso 1 1 calc R U . . .
Os2 Os 0.73960(2) -0.01124(2) 0.63778(2) 0.03054(12) Uani 1 1 d . . . . .
P5 P 0.80625(11) -0.12282(15) 0.64169(7) 0.0360(5) Uani 1 1 d . . . . .
P6 P 0.69161(10) -0.12527(14) 0.60028(7) 0.0331(5) Uani 1 1 d . . . . .
P7 P 0.69450(10) -0.03947(14) 0.68533(6) 0.0309(4) Uani 1 1 d . . . . .
P8 P 0.65381(10) 0.07054(13) 0.63082(7) 0.0314(4) Uani 1 1 d . . . . .
O2 O 0.7671(3) 0.0533(4) 0.59447(19) 0.0362(14) Uani 1 1 d . . . . .
N2 N 0.8481(4) 0.2055(6) 0.6585(3) 0.044(2) Uani 1 1 d . . . . .
C66 C 0.7933(4) 0.0794(6) 0.6647(3) 0.039(2) Uani 1 1 d . . . . .
H66 H 0.802207 0.084420 0.690773 0.046 Uiso 1 1 calc R U . . .
C67 C 0.8155(5) 0.1320(6) 0.6434(3) 0.040(2) Uani 1 1 d . . . . .
C68 C 0.7993(4) 0.1165(6) 0.6043(3) 0.040(2) Uani 1 1 d . . . . .
C69 C 0.8106(5) 0.1674(7) 0.5739(3) 0.044(2) Uani 1 1 d . . . . .
C70 C 0.8045(5) 0.2514(7) 0.5730(4) 0.053(3) Uani 1 1 d . . . . .
H70 H 0.796837 0.278317 0.593763 0.063 Uiso 1 1 calc R U . . .
C71 C 0.8092(6) 0.2969(10) 0.5424(4) 0.067(4) Uani 1 1 d . . . . .
H71 H 0.801322 0.353140 0.541189 0.081 Uiso 1 1 calc R U . . .
C72 C 0.8261(6) 0.2570(12) 0.5135(5) 0.078(5) Uani 1 1 d . . . . .
H72 H 0.832178 0.287469 0.493190 0.093 Uiso 1 1 calc R U . . .
C73 C 0.8339(6) 0.1750(11) 0.5137(4) 0.069(4) Uani 1 1 d . . . . .
H73 H 0.845209 0.149747 0.493629 0.083 Uiso 1 1 calc R U . . .
C74 C 0.8252(6) 0.1273(9) 0.5437(4) 0.059(3) Uani 1 1 d . . . . .
H74 H 0.829024 0.070262 0.543442 0.071 Uiso 1 1 calc R U . . .
C75 C 0.8175(6) 0.2607(7) 0.6738(4) 0.054(3) Uani 1 1 d . . . . .
H75 H 0.778307 0.247885 0.675117 0.065 Uiso 1 1 calc R U . . .
C76 C 0.8409(7) 0.3346(8) 0.6876(5) 0.067(4) Uani 1 1 d . . . . .
H76 H 0.818503 0.371742 0.697983 0.081 Uiso 1 1 calc R U . . .
C77 C 0.8981(8) 0.3519(9) 0.6855(5) 0.079(5) Uani 1 1 d . . . . .
H77 H 0.915716 0.401967 0.694455 0.095 Uiso 1 1 calc R U . . .
C78 C 0.9300(7) 0.2953(9) 0.6701(5) 0.072(4) Uani 1 1 d . . . . .
H78 H 0.969167 0.308021 0.668636 0.086 Uiso 1 1 calc R U . . .
C79 C 0.9062(5) 0.2214(8) 0.6569(4) 0.053(3) Uani 1 1 d . . . . .
C80 C 0.9411(6) 0.1584(9) 0.6440(4) 0.065(4) Uani 1 1 d . . . . .
H80A H 0.937171 0.107342 0.656380 0.098 Uiso 1 1 calc R U . . .
H80B H 0.982822 0.174429 0.649657 0.098 Uiso 1 1 calc R U . . .
H80C H 0.926552 0.151516 0.617247 0.098 Uiso 1 1 calc R U . . .
C81 C 0.6617(5) 0.1774(6) 0.6440(3) 0.040(2) Uani 1 1 d . . . . .
C82 C 0.6587(6) 0.2074(8) 0.6791(4) 0.057(3) Uani 1 1 d . . . . .
H82 H 0.652038 0.171575 0.697553 0.068 Uiso 1 1 calc R U . . .
C83 C 0.6655(7) 0.2904(9) 0.6865(4) 0.068(4) Uani 1 1 d . . . . .
H83 H 0.663923 0.310652 0.709974 0.081 Uiso 1 1 calc R U . . .
C84 C 0.6744(9) 0.3423(8) 0.6598(5) 0.086(5) Uani 1 1 d . . . . .
H84 H 0.678303 0.398408 0.664977 0.103 Uiso 1 1 calc R U . . .
C85 C 0.6779(8) 0.3142(8) 0.6247(5) 0.071(4) Uani 1 1 d . . . . .
H85 H 0.684434 0.350463 0.606400 0.086 Uiso 1 1 calc R U . . .
C86 C 0.6715(6) 0.2310(7) 0.6177(4) 0.052(3) Uani 1 1 d . . . . .
H86 H 0.674044 0.211058 0.594352 0.062 Uiso 1 1 calc R U . . .
C87 C 0.5948(5) 0.0785(6) 0.5889(3) 0.038(2) Uani 1 1 d . . . . .
C88 C 0.5379(5) 0.0997(8) 0.5912(3) 0.052(3) Uani 1 1 d . . . . .
H88 H 0.529632 0.107210 0.614616 0.063 Uiso 1 1 calc R U . . .
C89 C 0.4928(7) 0.1099(10) 0.5590(4) 0.069(4) Uani 1 1 d . . . . .
H89 H 0.454438 0.125976 0.560702 0.083 Uiso 1 1 calc R U . . .
C90 C 0.5037(7) 0.0968(9) 0.5252(4) 0.069(4) Uani 1 1 d . . . . .
H90 H 0.472492 0.102265 0.503694 0.082 Uiso 1 1 calc R U . . .
C91 C 0.5591(9) 0.0760(10) 0.5220(4) 0.075(5) Uani 1 1 d . . . . .
H91 H 0.565947 0.067443 0.498226 0.090 Uiso 1 1 calc R U . . .
C92 C 0.6065(6) 0.0670(7) 0.5539(3) 0.052(3) Uani 1 1 d . . . . .
H92 H 0.645135 0.053555 0.551705 0.063 Uiso 1 1 calc R U . . .
C93 C 0.6245(4) 0.0138(6) 0.6657(3) 0.0349(19) Uani 1 1 d . . . . .
H93A H 0.612335 0.049628 0.683734 0.042 Uiso 1 1 calc R U . . .
H93B H 0.591823 -0.023220 0.654345 0.042 Uiso 1 1 calc R U . . .
C94 C 0.7239(4) 0.0031(5) 0.7320(3) 0.0343(19) Uani 1 1 d . . . . .
C95 C 0.7860(5) 0.0017(6) 0.7475(3) 0.039(2) Uani 1 1 d . . . . .
H95 H 0.812148 -0.013842 0.732847 0.047 Uiso 1 1 calc R U . . .
C96 C 0.8082(6) 0.0230(7) 0.7840(4) 0.054(3) Uani 1 1 d . . . . .
H96 H 0.849580 0.021660 0.794460 0.064 Uiso 1 1 calc R U . . .
C97 C 0.7696(6) 0.0464(7) 0.8056(3) 0.055(3) Uani 1 1 d . . . . .
H97 H 0.785017 0.062178 0.830486 0.066 Uiso 1 1 calc R U . . .
C98 C 0.7088(6) 0.0468(7) 0.7908(3) 0.053(3) Uani 1 1 d . . . . .
H98 H 0.683036 0.061091 0.805900 0.063 Uiso 1 1 calc R U . . .
C99 C 0.6854(5) 0.0266(6) 0.7540(3) 0.041(2) Uani 1 1 d . . . . .
H99 H 0.643874 0.028544 0.743883 0.049 Uiso 1 1 calc R U . . .
C100 C 0.6729(4) -0.1380(6) 0.7006(3) 0.0355(19) Uani 1 1 d . . . . .
C101 C 0.7179(5) -0.1943(6) 0.7150(3) 0.041(2) Uani 1 1 d . . . . .
H101 H 0.757537 -0.182838 0.714383 0.049 Uiso 1 1 calc R U . . .
C102 C 0.7046(5) -0.2665(6) 0.7302(3) 0.044(2) Uani 1 1 d . . . . .
H102 H 0.735151 -0.303714 0.740450 0.053 Uiso 1 1 calc R U . . .
C103 C 0.6451(6) -0.2843(7) 0.7303(4) 0.051(3) Uani 1 1 d . . . . .
H103 H 0.635494 -0.334167 0.739857 0.061 Uiso 1 1 calc R U . . .
C104 C 0.6019(5) -0.2296(8) 0.7166(4) 0.053(3) Uani 1 1 d . . . . .
H104 H 0.562244 -0.241661 0.717068 0.064 Uiso 1 1 calc R U . . .
C105 C 0.6143(5) -0.1557(7) 0.7018(4) 0.047(2) Uani 1 1 d . . . . .
H105 H 0.583545 -0.118111 0.692614 0.056 Uiso 1 1 calc R U . . .
C106 C 0.6904(5) -0.1348(6) 0.5508(3) 0.040(2) Uani 1 1 d . . . . .
C107 C 0.7221(7) -0.0807(9) 0.5342(4) 0.061(3) Uani 1 1 d . . . . .
H107 H 0.742399 -0.037076 0.548251 0.074 Uiso 1 1 calc R U . . .
C108 C 0.7244(9) -0.0898(10) 0.4973(4) 0.076(4) Uani 1 1 d . . . . .
H108 H 0.746506 -0.052921 0.486523 0.091 Uiso 1 1 calc R U . . .
C109 C 0.6940(7) -0.1534(9) 0.4766(4) 0.064(3) Uani 1 1 d . . . . .
H109 H 0.694810 -0.159298 0.451405 0.076 Uiso 1 1 calc R U . . .
C110 C 0.6628(7) -0.2078(10) 0.4924(4) 0.068(4) Uani 1 1 d . . . . .
H110 H 0.643070 -0.251744 0.478402 0.082 Uiso 1 1 calc R U . . .
C111 C 0.6603(6) -0.1983(8) 0.5287(4) 0.054(3) Uani 1 1 d . . . . .
H111 H 0.637837 -0.235331 0.539116 0.065 Uiso 1 1 calc R U . . .
C112 C 0.6199(5) -0.1711(6) 0.6015(3) 0.039(2) Uani 1 1 d . . . . .
C113 C 0.6154(6) -0.2451(8) 0.6182(4) 0.057(3) Uani 1 1 d . . . . .
H113 H 0.650050 -0.274481 0.629573 0.069 Uiso 1 1 calc R U . . .
C114 C 0.5590(7) -0.2761(10) 0.6181(5) 0.076(5) Uani 1 1 d . . . . .
H114 H 0.555719 -0.324309 0.631170 0.091 Uiso 1 1 calc R U . . .
C115 C 0.5075(6) -0.2363(11) 0.5988(5) 0.074(4) Uani 1 1 d . . . . .
H115 H 0.469753 -0.260009 0.596571 0.089 Uiso 1 1 calc R U . . .
C116 C 0.5126(6) -0.1638(9) 0.5834(5) 0.066(4) Uani 1 1 d . . . . .
H116 H 0.477969 -0.134855 0.571747 0.079 Uiso 1 1 calc R U . . .
C117 C 0.5677(5) -0.1308(7) 0.5843(4) 0.049(3) Uani 1 1 d . . . . .
H117 H 0.570086 -0.079942 0.573083 0.059 Uiso 1 1 calc R U . . .
C118 C 0.7487(5) -0.1996(6) 0.6233(3) 0.039(2) Uani 1 1 d . . . . .
H11A H 0.736751 -0.230367 0.643058 0.047 Uiso 1 1 calc R U . . .
H11B H 0.760340 -0.237050 0.605680 0.047 Uiso 1 1 calc R U . . .
C119 C 0.8562(4) -0.1694(7) 0.6824(3) 0.041(2) Uani 1 1 d . . . . .
C120 C 0.8953(5) -0.1198(8) 0.7075(4) 0.053(3) Uani 1 1 d . . . . .
H120 H 0.894179 -0.062952 0.704330 0.063 Uiso 1 1 calc R U . . .
C121 C 0.9362(6) -0.1552(11) 0.7373(4) 0.070(4) Uani 1 1 d . . . . .
H121 H 0.963055 -0.122438 0.754466 0.084 Uiso 1 1 calc R U . . .
C122 C 0.9367(6) -0.2388(10) 0.7415(4) 0.069(4) Uani 1 1 d . . . . .
H122 H 0.964038 -0.262204 0.761899 0.083 Uiso 1 1 calc R U . . .
C123 C 0.8999(6) -0.2874(9) 0.7176(5) 0.073(4) Uani 1 1 d . . . . .
H123 H 0.900823 -0.344040 0.721384 0.088 Uiso 1 1 calc R U . . .
C124 C 0.8592(6) -0.2525(8) 0.6862(4) 0.059(3) Uani 1 1 d . . . . .
H124 H 0.834641 -0.286089 0.668287 0.071 Uiso 1 1 calc R U . . .
C125 C 0.8547(5) -0.1139(7) 0.6096(3) 0.045(2) Uani 1 1 d . . . . .
C126 C 0.8559(8) -0.1692(11) 0.5814(5) 0.075(5) Uani 1 1 d . . . . .
H126 H 0.831646 -0.215935 0.578383 0.091 Uiso 1 1 calc R U . . .
C127 C 0.8931(9) -0.1554(14) 0.5576(6) 0.100(7) Uani 1 1 d . . . . .
H127 H 0.893350 -0.192151 0.538104 0.120 Uiso 1 1 calc R U . . .
C128 C 0.9282(8) -0.0903(11) 0.5623(5) 0.082(5) Uani 1 1 d . . . . .
H128 H 0.953347 -0.081891 0.546072 0.098 Uiso 1 1 calc R U . . .
C129 C 0.9290(7) -0.0344(9) 0.5905(6) 0.079(5) Uani 1 1 d . . . . .
H129 H 0.954693 0.010909 0.593624 0.095 Uiso 1 1 calc R U . . .
C130 C 0.8914(6) -0.0465(9) 0.6138(4) 0.061(3) Uani 1 1 d . . . . .
H130 H 0.890702 -0.008452 0.632731 0.073 Uiso 1 1 calc R U . . .
S1 S 0.48328(13) 0.07030(19) 0.69921(10) 0.0546(7) Uani 1 1 d . . . . .
F1 F 0.4036(7) 0.0400(9) 0.6375(4) 0.142(6) Uani 1 1 d . . . . .
F2 F 0.4183(6) -0.0605(8) 0.6764(3) 0.108(4) Uani 1 1 d . . . . .
F3 F 0.4818(5) -0.0322(7) 0.6445(3) 0.097(3) Uani 1 1 d . . . . .
O3 O 0.5054(6) 0.1312(6) 0.6782(4) 0.088(4) Uani 1 1 d . . . . .
O4 O 0.4372(5) 0.0955(9) 0.7169(4) 0.093(4) Uani 1 1 d . . . . .
O5 O 0.5283(4) 0.0200(6) 0.7217(3) 0.062(2) Uani 1 1 d . . . . .
C131 C 0.4445(6) 0.0000(8) 0.6631(4) 0.056(3) Uani 1 1 d . . . . .
S2 S 0.09140(19) 0.0751(2) 0.59182(10) 0.0713(10) Uani 1 1 d . . . . .
F4 F 0.2007(7) 0.0879(17) 0.5858(5) 0.191(10) Uani 1 1 d . . . . .
F5 F 0.1384(10) 0.1527(12) 0.5456(4) 0.180(9) Uani 1 1 d . . . . .
F6 F 0.1448(12) 0.0278(13) 0.5393(5) 0.190(9) Uani 1 1 d . . . . .
O6 O 0.1047(7) 0.1440(7) 0.6165(4) 0.094(4) Uani 1 1 d . . . . .
O7 O 0.0362(7) 0.0787(17) 0.5651(6) 0.178(11) Uani 1 1 d . . . . .
O8 O 0.1063(10) -0.0014(8) 0.6095(4) 0.122(7) Uani 1 1 d . . . . .
C132 C 0.1463(12) 0.0843(16) 0.5644(6) 0.110(8) Uani 1 1 d . . . . .
S3 S 0.7867(2) 0.5293(3) 0.59557(13) 0.0817(11) Uani 1 1 d . . . . .
F7 F 0.7074(8) 0.6036(11) 0.5458(5) 0.155(7) Uani 1 1 d . . . . .
F8 F 0.6829(9) 0.5846(15) 0.5981(5) 0.193(10) Uani 1 1 d . . . . .
F9 F 0.6802(7) 0.4863(11) 0.5601(5) 0.138(5) Uani 1 1 d . . . . .
O9 O 0.7811(9) 0.4685(11) 0.6218(4) 0.125(6) Uani 1 1 d . . . . .
O10 O 0.8063(7) 0.4978(8) 0.5642(4) 0.095(4) Uani 1 1 d . . . . .
O11 O 0.8100(8) 0.5988(10) 0.6113(5) 0.134(7) Uani 1 1 d . . . . .
C133 C 0.7093(11) 0.5533(14) 0.5741(6) 0.096(6) Uani 1 1 d . . . . .
S4 S 0.5003(2) 0.5685(3) 0.7368(2) 0.1063(17) Uani 1 1 d D U . . .
F10 F 0.5403(7) 0.5860(11) 0.6786(5) 0.152(5) Uani 1 1 d D U . . .
F11 F 0.5453(8) 0.4592(10) 0.6961(5) 0.154(6) Uani 1 1 d D U . . .
F12 F 0.4625(6) 0.5030(11) 0.6691(6) 0.152(5) Uani 1 1 d D U . . .
O12 O 0.5587(7) 0.5767(13) 0.7586(6) 0.150(6) Uani 1 1 d D U . . .
O13 O 0.4649(11) 0.6373(10) 0.7175(8) 0.190(8) Uani 1 1 d D U . . .
O14 O 0.4657(7) 0.5063(9) 0.7475(6) 0.130(6) Uani 1 1 d D U . . .
C134 C 0.5111(7) 0.5290(9) 0.6934(5) 0.110(3) Uani 1 1 d D U . . .
O15 O 0.6341(7) 0.1770(9) 0.4678(4) 0.100(4) Uiso 1 1 d . . . . .
C135 C 0.6528(15) 0.069(2) 0.4291(9) 0.146(10) Uiso 1 1 d . . . . .
H13A H 0.683830 0.033781 0.424481 0.219 Uiso 1 1 calc R U . . .
H13B H 0.633619 0.097509 0.406319 0.219 Uiso 1 1 calc R U . . .
H13C H 0.623442 0.037232 0.437657 0.219 Uiso 1 1 calc R U . . .
C136 C 0.6800(13) 0.1303(18) 0.4583(8) 0.130(9) Uiso 1 1 d . . . . .
H13D H 0.703365 0.102211 0.480461 0.156 Uiso 1 1 calc R U . . .
H13E H 0.706966 0.166303 0.448913 0.156 Uiso 1 1 calc R U . . .
C137 C 0.6602(10) 0.2333(14) 0.4966(6) 0.101(6) Uiso 1 1 d . . . . .
H13F H 0.684003 0.273624 0.486960 0.121 Uiso 1 1 calc R U . . .
H13G H 0.686817 0.204251 0.517273 0.121 Uiso 1 1 calc R U . . .
C138 C 0.6111(13) 0.2758(19) 0.5103(8) 0.132(9) Uiso 1 1 d . . . . .
H13H H 0.627466 0.323158 0.524965 0.198 Uiso 1 1 calc R U . . .
H13I H 0.594635 0.238570 0.525588 0.198 Uiso 1 1 calc R U . . .
H13J H 0.579736 0.292925 0.489117 0.198 Uiso 1 1 calc R U . . .

loop_
_atom_site_aniso_label
_atom_site_aniso_U_11
_atom_site_aniso_U_22
_atom_site_aniso_U_33
_atom_site_aniso_U_23
_atom_site_aniso_U_13
_atom_site_aniso_U_12
Os1 0.02819(19) 0.01872(18) 0.0361(2) -0.00321(13) 0.00430(15) 0.00168(13)
P1 0.0300(10) 0.0216(10) 0.0427(12) -0.0031(9) 0.0048(9) -0.0020(8)
P2 0.0354(11) 0.0208(10) 0.0390(11) -0.0050(8) 0.0071(9) 0.0015(8)
P3 0.0275(10) 0.0198(9) 0.0369(10) -0.0018(8) 0.0055(8) -0.0001(8)
P4 0.0327(10) 0.0211(10) 0.0365(11) -0.0018(8) 0.0077(9) -0.0013(8)
O1 0.040(3) 0.027(3) 0.039(3) -0.006(3) 0.005(3) 0.007(3)
N1 0.044(4) 0.024(4) 0.041(4) 0.005(3) 0.017(3) 0.013(3)
C1 0.032(4) 0.020(4) 0.040(4) -0.004(3) 0.008(3) 0.004(3)
C2 0.039(5) 0.017(4) 0.047(5) -0.007(4) 0.011(4) 0.001(3)
C3 0.033(4) 0.027(4) 0.043(5) -0.002(4) 0.006(4) 0.004(3)
C4 0.036(5) 0.038(5) 0.047(5) -0.001(4) 0.007(4) 0.006(4)
C5 0.049(6) 0.041(6) 0.045(5) 0.008(4) 0.013(5) 0.014(5)
C6 0.056(6) 0.038(6) 0.062(7) 0.017(5) 0.018(5) 0.006(5)
C7 0.053(7) 0.070(9) 0.055(7) 0.024(6) 0.008(5) 0.012(6)
C8 0.055(7) 0.061(8) 0.048(6) 0.008(6) -0.006(5) 0.004(6)
C9 0.049(6) 0.050(7) 0.047(6) 0.003(5) 0.001(5) 0.004(5)
C10 0.053(6) 0.031(5) 0.044(5) -0.011(4) 0.009(4) 0.006(4)
C11 0.077(8) 0.031(6) 0.067(8) -0.014(5) 0.017(6) 0.008(6)
C12 0.115(13) 0.048(8) 0.074(9) -0.001(7) 0.036(9) 0.038(9)
C13 0.058(7) 0.051(7) 0.090(10) -0.002(7) 0.027(7) 0.019(6)
C14 0.043(6) 0.040(6) 0.072(7) 0.000(5) 0.020(5) 0.009(5)
C15 0.041(6) 0.068(9) 0.136(15) -0.018(10) 0.032(8) 0.003(6)
C16 0.035(4) 0.021(4) 0.050(5) -0.007(4) 0.012(4) 0.000(3)
C17 0.062(7) 0.029(5) 0.050(6) 0.000(4) 0.015(5) -0.005(5)
C18 0.088(10) 0.031(6) 0.073(8) -0.003(6) 0.023(7) -0.007(6)
C19 0.066(8) 0.032(6) 0.088(9) -0.017(6) 0.024(7) -0.007(5)
C20 0.063(7) 0.041(6) 0.072(8) -0.026(6) 0.012(6) -0.014(6)
C21 0.053(6) 0.041(6) 0.049(6) -0.015(5) 0.009(5) -0.003(5)
C22 0.050(5) 0.030(5) 0.043(5) 0.002(4) 0.018(4) -0.005(4)
C23 0.058(6) 0.031(5) 0.039(5) -0.002(4) 0.008(4) 0.002(4)
C24 0.095(10) 0.056(7) 0.040(6) 0.003(5) 0.026(6) 0.001(7)
C25 0.091(10) 0.061(8) 0.062(8) 0.003(6) 0.044(8) 0.009(7)
C26 0.062(7) 0.064(8) 0.070(8) -0.003(7) 0.037(7) -0.002(6)
C27 0.045(5) 0.042(6) 0.052(6) -0.006(5) 0.019(5) 0.002(5)
C28 0.034(4) 0.035(5) 0.041(5) 0.010(4) 0.007(4) 0.002(4)
C29 0.033(4) 0.020(4) 0.040(4) -0.001(3) 0.009(4) 0.005(3)
C30 0.035(4) 0.027(4) 0.043(5) 0.000(4) 0.009(4) 0.000(4)
C31 0.060(6) 0.039(6) 0.049(6) 0.013(4) 0.033(5) 0.012(5)
C32 0.082(8) 0.025(5) 0.041(5) 0.001(4) 0.021(5) 0.005(5)
C33 0.056(6) 0.032(5) 0.041(5) -0.002(4) -0.004(5) -0.011(5)
C34 0.038(5) 0.029(5) 0.045(5) -0.002(4) 0.009(4) 0.001(4)
C35 0.031(4) 0.020(4) 0.040(4) -0.006(3) 0.007(3) 0.003(3)
C36 0.036(4) 0.028(4) 0.041(5) 0.002(4) 0.009(4) 0.004(4)
C37 0.046(5) 0.025(4) 0.048(5) 0.002(4) 0.012(4) 0.001(4)
C38 0.051(6) 0.021(4) 0.060(6) 0.006(4) 0.009(5) 0.008(4)
C39 0.037(5) 0.032(5) 0.074(7) 0.000(5) 0.016(5) 0.009(4)
C40 0.034(5) 0.035(5) 0.056(6) 0.000(4) 0.014(4) 0.000(4)
C41 0.035(4) 0.025(4) 0.042(5) -0.005(4) 0.008(4) 0.007(3)
C42 0.044(6) 0.035(6) 0.087(9) 0.004(6) 0.025(6) 0.006(5)
C43 0.050(7) 0.058(8) 0.117(13) -0.007(8) 0.028(8) 0.009(6)
C44 0.052(7) 0.061(8) 0.088(10) -0.016(7) 0.010(7) 0.030(6)
C45 0.083(10) 0.053(8) 0.077(9) 0.012(7) 0.025(8) 0.039(7)
C46 0.058(7) 0.032(6) 0.081(8) 0.005(5) 0.026(6) 0.017(5)
C47 0.040(5) 0.025(4) 0.044(5) -0.004(4) 0.008(4) -0.005(4)
C48 0.059(7) 0.063(8) 0.047(6) -0.013(5) 0.010(5) 0.015(6)
C49 0.086(10) 0.070(9) 0.048(7) -0.015(6) 0.020(7) 0.013(8)
C50 0.090(10) 0.064(8) 0.044(6) -0.005(6) 0.011(6) 0.002(8)
C51 0.058(7) 0.053(7) 0.049(6) -0.003(5) -0.014(5) 0.002(6)
C52 0.060(7) 0.035(5) 0.043(5) -0.010(4) 0.002(5) 0.003(5)
C53 0.043(5) 0.022(4) 0.044(5) -0.002(4) 0.012(4) -0.003(4)
C54 0.029(4) 0.034(5) 0.038(4) -0.001(4) 0.007(3) 0.000(4)
C55 0.036(5) 0.037(5) 0.059(6) 0.009(5) 0.012(4) 0.005(4)
C56 0.053(6) 0.044(6) 0.072(8) 0.010(6) 0.020(6) 0.003(5)
C57 0.057(7) 0.081(10) 0.054(7) 0.011(7) 0.022(6) 0.005(7)
C58 0.054(7) 0.067(8) 0.055(7) -0.018(6) 0.023(5) -0.004(6)
C59 0.046(6) 0.040(6) 0.055(6) -0.010(5) 0.013(5) -0.002(5)
C60 0.034(5) 0.037(5) 0.047(5) -0.002(4) 0.004(4) -0.008(4)
C61 0.045(6) 0.044(6) 0.053(6) -0.006(5) -0.001(5) -0.005(5)
C62 0.037(6) 0.067(8) 0.074(8) -0.010(7) -0.004(5) -0.017(6)
C63 0.043(6) 0.065(9) 0.088(10) 0.007(7) -0.016(6) -0.016(6)
C64 0.050(7) 0.049(7) 0.111(13) 0.000(8) -0.017(8) -0.001(6)
C65 0.038(6) 0.043(6) 0.084(9) -0.003(6) -0.010(6) -0.001(5)
Os2 0.0315(2) 0.02202(19) 0.0394(2) -0.00190(14) 0.01107(16) -0.00381(14)
P5 0.0333(11) 0.0289(11) 0.0478(13) -0.0035(10) 0.0135(10) 0.0000(9)
P6 0.0351(11) 0.0230(10) 0.0416(12) -0.0037(9) 0.0102(9) -0.0035(8)
P7 0.0306(10) 0.0233(10) 0.0401(11) 0.0008(8) 0.0112(9) 0.0002(8)
P8 0.0341(11) 0.0205(10) 0.0395(11) -0.0006(8) 0.0086(9) 0.0004(8)
O2 0.037(3) 0.031(3) 0.044(3) 0.002(3) 0.017(3) -0.006(3)
N2 0.043(5) 0.038(5) 0.047(5) 0.004(4) 0.004(4) -0.015(4)
C66 0.038(5) 0.030(5) 0.049(5) 0.002(4) 0.012(4) -0.001(4)
C67 0.045(5) 0.027(5) 0.047(5) 0.000(4) 0.012(4) -0.012(4)
C68 0.035(5) 0.032(5) 0.054(6) 0.002(4) 0.013(4) -0.009(4)
C69 0.037(5) 0.039(5) 0.056(6) 0.003(5) 0.013(4) -0.010(4)
C70 0.044(6) 0.043(6) 0.066(7) 0.011(5) 0.003(5) -0.016(5)
C71 0.052(7) 0.068(9) 0.073(9) 0.026(7) -0.002(6) -0.026(6)
C72 0.054(7) 0.098(13) 0.076(9) 0.030(9) 0.004(7) -0.036(8)
C73 0.058(7) 0.096(12) 0.061(8) 0.014(8) 0.030(6) -0.014(8)
C74 0.057(7) 0.067(8) 0.057(7) 0.010(6) 0.019(6) -0.017(6)
C75 0.055(7) 0.041(6) 0.063(7) -0.005(5) 0.009(5) -0.011(5)
C76 0.075(9) 0.043(7) 0.081(9) -0.010(6) 0.012(7) -0.016(6)
C77 0.085(10) 0.042(7) 0.097(11) -0.004(7) -0.004(9) -0.030(7)
C78 0.053(7) 0.059(8) 0.092(10) -0.004(8) -0.003(7) -0.020(6)
C79 0.045(6) 0.045(6) 0.064(7) 0.008(5) 0.003(5) -0.017(5)
C80 0.041(6) 0.072(9) 0.080(9) -0.004(7) 0.009(6) -0.018(6)
C81 0.041(5) 0.027(5) 0.049(5) -0.005(4) 0.002(4) 0.002(4)
C82 0.068(8) 0.042(6) 0.060(7) -0.018(5) 0.016(6) -0.004(6)
C83 0.081(9) 0.048(7) 0.071(8) -0.025(7) 0.013(7) 0.000(7)
C84 0.128(15) 0.022(6) 0.098(12) -0.023(7) 0.010(10) 0.003(7)
C85 0.097(11) 0.029(6) 0.084(10) 0.001(6) 0.015(8) -0.005(6)
C86 0.068(7) 0.026(5) 0.057(6) -0.002(5) 0.006(6) -0.006(5)
C87 0.045(5) 0.025(4) 0.038(5) 0.006(4) 0.000(4) -0.005(4)
C88 0.041(5) 0.063(7) 0.050(6) 0.003(5) 0.007(5) -0.003(5)
C89 0.055(7) 0.065(9) 0.074(9) 0.010(7) -0.008(7) 0.005(6)
C90 0.062(8) 0.065(9) 0.062(8) 0.012(7) -0.015(6) -0.011(7)
C91 0.111(13) 0.062(9) 0.041(6) 0.006(6) -0.002(7) -0.017(9)
C92 0.068(7) 0.044(6) 0.042(5) 0.000(5) 0.009(5) -0.012(5)
C93 0.036(4) 0.029(4) 0.042(5) 0.007(4) 0.016(4) 0.007(4)
C94 0.040(5) 0.020(4) 0.044(5) 0.003(3) 0.012(4) 0.005(3)
C95 0.039(5) 0.029(5) 0.049(5) 0.005(4) 0.011(4) 0.001(4)
C96 0.055(7) 0.042(6) 0.056(6) 0.008(5) -0.004(5) -0.002(5)
C97 0.081(9) 0.036(6) 0.041(5) 0.000(4) -0.002(5) -0.004(6)
C98 0.078(8) 0.038(6) 0.042(5) 0.003(4) 0.014(5) 0.009(6)
C99 0.049(6) 0.032(5) 0.044(5) 0.004(4) 0.013(4) 0.011(4)
C100 0.033(4) 0.027(4) 0.048(5) 0.002(4) 0.012(4) 0.000(4)
C101 0.035(5) 0.030(5) 0.057(6) 0.000(4) 0.010(4) 0.004(4)
C102 0.045(5) 0.028(5) 0.059(6) 0.004(4) 0.012(5) 0.005(4)
C103 0.064(7) 0.029(5) 0.065(7) 0.009(5) 0.024(6) -0.006(5)
C104 0.043(6) 0.050(7) 0.072(8) 0.006(6) 0.025(5) -0.007(5)
C105 0.038(5) 0.036(5) 0.073(7) 0.005(5) 0.024(5) 0.002(4)
C106 0.046(5) 0.034(5) 0.043(5) -0.004(4) 0.014(4) 0.002(4)
C107 0.085(9) 0.053(7) 0.052(7) -0.015(6) 0.030(6) -0.020(7)
C108 0.113(13) 0.064(9) 0.067(8) -0.009(7) 0.053(9) -0.006(9)
C109 0.085(9) 0.066(8) 0.043(6) -0.009(6) 0.022(6) 0.007(7)
C110 0.085(10) 0.066(9) 0.050(7) -0.027(6) 0.011(7) -0.012(7)
C111 0.061(7) 0.046(6) 0.057(7) -0.011(5) 0.016(6) -0.008(5)
C112 0.041(5) 0.030(5) 0.048(5) -0.012(4) 0.014(4) -0.009(4)
C113 0.054(7) 0.045(7) 0.071(8) 0.008(6) 0.010(6) -0.011(5)
C114 0.075(9) 0.066(9) 0.083(10) 0.025(8) 0.012(8) -0.037(8)
C115 0.047(7) 0.088(11) 0.088(10) -0.007(9) 0.016(7) -0.034(7)
C116 0.038(6) 0.058(8) 0.095(10) -0.017(7) 0.005(6) -0.013(6)
C117 0.045(6) 0.034(5) 0.068(7) -0.003(5) 0.011(5) -0.008(4)
C118 0.042(5) 0.028(5) 0.047(5) -0.003(4) 0.009(4) -0.001(4)
C119 0.033(5) 0.047(6) 0.045(5) 0.001(4) 0.013(4) 0.004(4)
C120 0.043(6) 0.049(7) 0.064(7) -0.008(5) 0.010(5) 0.003(5)
C121 0.053(7) 0.085(11) 0.065(8) -0.015(8) -0.001(6) 0.004(7)
C122 0.054(7) 0.078(10) 0.067(8) 0.021(7) 0.000(6) 0.008(7)
C123 0.046(7) 0.055(8) 0.108(12) 0.030(8) -0.002(7) -0.001(6)
C124 0.046(6) 0.055(7) 0.072(8) 0.007(6) 0.003(6) -0.013(5)
C125 0.038(5) 0.040(6) 0.058(6) 0.003(5) 0.017(5) 0.005(4)
C126 0.082(10) 0.077(10) 0.085(10) -0.032(8) 0.053(9) -0.016(8)
C127 0.093(12) 0.122(16) 0.104(13) -0.051(13) 0.061(11) -0.022(12)
C128 0.083(10) 0.078(10) 0.108(12) 0.010(9) 0.069(10) 0.012(9)
C129 0.071(9) 0.052(8) 0.136(15) 0.005(9) 0.069(10) -0.003(7)
C130 0.057(7) 0.055(7) 0.084(9) -0.017(7) 0.042(7) -0.006(6)
S1 0.0479(14) 0.0448(15) 0.0726(18) -0.0043(13) 0.0177(13) 0.0098(12)
F1 0.159(12) 0.118(10) 0.107(9) -0.035(8) -0.050(8) 0.078(9)
F2 0.110(8) 0.124(9) 0.093(7) -0.010(7) 0.029(6) -0.063(8)
F3 0.103(7) 0.083(7) 0.104(7) -0.043(6) 0.024(6) 0.012(6)
O3 0.124(10) 0.042(5) 0.095(8) 0.008(5) 0.020(7) -0.015(6)
O4 0.057(6) 0.112(10) 0.116(9) -0.035(8) 0.033(6) 0.022(6)
O5 0.048(5) 0.062(6) 0.074(6) 0.001(5) 0.012(4) 0.011(4)
C131 0.048(6) 0.049(7) 0.071(8) -0.010(6) 0.016(6) 0.003(5)
S2 0.084(2) 0.068(2) 0.0539(17) 0.0120(15) 0.0021(16) -0.0295(19)
F4 0.092(9) 0.34(3) 0.150(14) -0.042(18) 0.047(10) -0.047(14)
F5 0.24(2) 0.189(17) 0.115(11) 0.051(11) 0.053(12) -0.097(16)
F6 0.27(3) 0.196(19) 0.135(13) -0.074(13) 0.113(16) -0.055(18)
O6 0.147(12) 0.057(6) 0.078(7) -0.001(6) 0.024(8) 0.007(7)
O7 0.078(9) 0.28(3) 0.142(14) 0.098(17) -0.037(9) -0.069(13)
O8 0.23(2) 0.059(7) 0.077(8) 0.010(6) 0.027(10) -0.041(9)
C132 0.136(19) 0.123(18) 0.080(12) -0.029(12) 0.041(12) -0.063(16)
S3 0.105(3) 0.063(2) 0.076(2) -0.0071(19) 0.021(2) 0.006(2)
F7 0.171(15) 0.154(14) 0.140(12) 0.072(11) 0.038(11) 0.050(12)
F8 0.176(16) 0.30(3) 0.115(11) -0.027(14) 0.054(11) 0.123(18)
F9 0.123(11) 0.144(13) 0.134(12) -0.029(10) 0.005(9) -0.016(10)
O9 0.160(15) 0.126(13) 0.088(9) 0.046(9) 0.029(10) 0.036(12)
O10 0.122(11) 0.083(8) 0.087(8) 0.004(7) 0.042(8) 0.021(8)
O11 0.134(13) 0.105(11) 0.141(14) -0.071(11) -0.012(11) 0.005(10)
C133 0.118(16) 0.092(14) 0.078(11) 0.018(10) 0.024(11) 0.037(13)
S4 0.070(2) 0.056(2) 0.207(6) 0.025(3) 0.063(3) 0.0021(18)
F10 0.117(9) 0.173(11) 0.167(11) 0.091(10) 0.037(8) -0.028(8)
F11 0.163(11) 0.161(10) 0.174(12) 0.074(9) 0.111(10) 0.089(10)
F12 0.078(6) 0.165(13) 0.228(12) -0.025(11) 0.065(7) -0.004(6)
O12 0.106(8) 0.161(15) 0.181(11) 0.031(11) 0.030(8) -0.068(9)
O13 0.185(17) 0.065(9) 0.31(2) 0.012(10) 0.046(14) 0.048(9)
O14 0.095(9) 0.107(10) 0.213(15) 0.003(10) 0.085(10) -0.038(7)
C134 0.076(8) 0.092(8) 0.172(9) 0.047(7) 0.047(6) 0.009(6)

loop_
_atom_type_symbol
_atom_type_description
_atom_type_scat_dispersion_real
_atom_type_scat_dispersion_imag
_atom_type_scat_source
C C 0.0181 0.0091 'International Tables Vol C Tables 4.2.6.8 and 6.1.1.4'
H H 0.0000 0.0000 'International Tables Vol C Tables 4.2.6.8 and 6.1.1.4'
F F 0.0727 0.0534 'International Tables Vol C Tables 4.2.6.8 and 6.1.1.4'
N N 0.0311 0.0180 'International Tables Vol C Tables 4.2.6.8 and 6.1.1.4'
O O 0.0492 0.0322 'International Tables Vol C Tables 4.2.6.8 and 6.1.1.4'
Os Os -4.9801 6.2216 'International Tables Vol C Tables 4.2.6.8 and 6.1.1.4'
P P 0.2955 0.4335 'International Tables Vol C Tables 4.2.6.8 and 6.1.1.4'
S S 0.3331 0.5567 'International Tables Vol C Tables 4.2.6.8 and 6.1.1.4'

loop_
_geom_angle_atom_site_label_1
_geom_angle_atom_site_label_2
_geom_angle_atom_site_label_3
_geom_angle
_geom_angle_site_symmetry_1
_geom_angle_site_symmetry_3
_geom_angle_publ_flag
C1 Os1 O1 75.2(3) . . ?
C1 Os1 P3 96.1(3) . . ?
O1 Os1 P3 159.09(19) . . ?
C1 Os1 P4 92.7(3) . . ?
O1 Os1 P4 89.5(2) . . ?
P3 Os1 P4 71.74(8) . . ?
C1 Os1 P1 102.2(3) . . ?
O1 Os1 P1 99.4(2) . . ?
P3 Os1 P1 101.07(8) . . ?
P4 Os1 P1 164.16(8) . . ?
C1 Os1 P2 168.6(3) . . ?
O1 Os1 P2 99.20(18) . . ?
P3 Os1 P2 92.33(8) . . ?
P4 Os1 P2 97.15(8) . . ?
P1 Os1 P2 68.60(8) . . ?
C60 P1 C54 99.2(5) . . ?
C60 P1 C53 107.0(5) . . ?
C54 P1 C53 107.0(4) . . ?
C60 P1 Os1 117.3(4) . . ?
C54 P1 Os1 127.7(3) . . ?
C53 P1 Os1 97.1(3) . . ?
C41 P2 C47 102.4(5) . . ?
C41 P2 C53 104.1(5) . . ?
C47 P2 C53 105.6(5) . . ?
C41 P2 Os1 127.5(3) . . ?
C47 P2 Os1 119.7(3) . . ?
C53 P2 Os1 93.8(3) . . ?
C29 P3 C35 98.1(4) . . ?
C29 P3 C28 106.2(5) . . ?
C35 P3 C28 106.4(4) . . ?
C29 P3 Os1 120.6(3) . . ?
C35 P3 Os1 127.3(3) . . ?
C28 P3 Os1 96.2(3) . . ?
C22 P4 C16 102.7(5) . . ?
C22 P4 C28 108.6(5) . . ?
C16 P4 C28 109.4(5) . . ?
C22 P4 Os1 120.2(3) . . ?
C16 P4 Os1 119.9(3) . . ?
C28 P4 Os1 95.3(3) . . ?
C3 O1 Os1 116.3(6) . . ?
C10 N1 C14 120.6(9) . . ?
C10 N1 C2 116.0(8) . . ?
C14 N1 C2 123.5(9) . . ?
C2 C1 Os1 117.2(7) . . ?
C2 C1 H1 121.4 . . ?
Os1 C1 H1 121.4 . . ?
C1 C2 C3 116.0(8) . . ?
C1 C2 N1 122.8(9) . . ?
C3 C2 N1 121.0(8) . . ?
O1 C3 C2 115.0(8) . . ?
O1 C3 C4 117.5(9) . . ?
C2 C3 C4 127.5(9) . . ?
C5 C4 C9 119.5(10) . . ?
C5 C4 C3 122.3(10) . . ?
C9 C4 C3 118.3(10) . . ?
C6 C5 C4 121.5(11) . . ?
C6 C5 H5 119.2 . . ?
C4 C5 H5 119.2 . . ?
C5 C6 C7 118.7(12) . . ?
C5 C6 H6 120.6 . . ?
C7 C6 H6 120.6 . . ?
C8 C7 C6 120.9(11) . . ?
C8 C7 H7 119.5 . . ?
C6 C7 H7 119.5 . . ?
C7 C8 C9 120.1(12) . . ?
C7 C8 H8 120.0 . . ?
C9 C8 H8 120.0 . . ?
C4 C9 C8 119.2(12) . . ?
C4 C9 H9 120.4 . . ?
C8 C9 H9 120.4 . . ?
N1 C10 C11 121.7(11) . . ?
N1 C10 H10 119.2 . . ?
C11 C10 H10 119.2 . . ?
C12 C11 C10 119.3(13) . . ?
C12 C11 H11 120.4 . . ?
C10 C11 H11 120.4 . . ?
C11 C12 C13 119.3(12) . . ?
C11 C12 H12 120.3 . . ?
C13 C12 H12 120.3 . . ?
C14 C13 C12 120.7(13) . . ?
C14 C13 H13 119.7 . . ?
C12 C13 H13 119.7 . . ?
N1 C14 C13 118.4(12) . . ?
N1 C14 C15 119.6(10) . . ?
C13 C14 C15 122.0(12) . . ?
C14 C15 H15A 109.5 . . ?
C14 C15 H15B 109.5 . . ?
H15A C15 H15B 109.5 . . ?
C14 C15 H15C 109.5 . . ?
H15A C15 H15C 109.5 . . ?
H15B C15 H15C 109.5 . . ?
C21 C16 C17 119.1(9) . . ?
C21 C16 P4 123.2(8) . . ?
C17 C16 P4 117.6(8) . . ?
C18 C17 C16 119.9(12) . . ?
C18 C17 H17 120.0 . . ?
C16 C17 H17 120.0 . . ?
C17 C18 C19 120.7(14) . . ?
C17 C18 H18 119.7 . . ?
C19 C18 H18 119.7 . . ?
C20 C19 C18 119.4(11) . . ?
C20 C19 H19 120.3 . . ?
C18 C19 H19 120.3 . . ?
C19 C20 C21 120.9(12) . . ?
C19 C20 H20 119.5 . . ?
C21 C20 H20 119.5 . . ?
C20 C21 C16 119.9(12) . . ?
C20 C21 H21 120.0 . . ?
C16 C21 H21 120.0 . . ?
C27 C22 C23 120.0(10) . . ?
C27 C22 P4 121.2(8) . . ?
C23 C22 P4 118.6(8) . . ?
C22 C23 C24 119.4(12) . . ?
C22 C23 H23 120.3 . . ?
C24 C23 H23 120.3 . . ?
C25 C24 C23 120.4(13) . . ?
C25 C24 H24 119.8 . . ?
C23 C24 H24 119.8 . . ?
C24 C25 C26 119.5(12) . . ?
C24 C25 H25 120.3 . . ?
C26 C25 H25 120.3 . . ?
C27 C26 C25 120.1(13) . . ?
C27 C26 H26 120.0 . . ?
C25 C26 H26 120.0 . . ?
C26 C27 C22 120.4(12) . . ?
C26 C27 H27 119.8 . . ?
C22 C27 H27 119.8 . . ?
P4 C28 P3 95.0(5) . . ?
P4 C28 H28A 112.7 . . ?
P3 C28 H28A 112.7 . . ?
P4 C28 H28B 112.7 . . ?
P3 C28 H28B 112.7 . . ?
H28A C28 H28B 110.2 . . ?
C34 C29 C30 118.2(9) . . ?
C34 C29 P3 121.2(7) . . ?
C30 C29 P3 119.5(7) . . ?
C31 C30 C29 120.5(10) . . ?
C31 C30 H30 119.7 . . ?
C29 C30 H30 119.7 . . ?
C32 C31 C30 120.3(10) . . ?
C32 C31 H31 119.9 . . ?
C30 C31 H31 119.9 . . ?
C31 C32 C33 120.3(10) . . ?
C31 C32 H32 119.9 . . ?
C33 C32 H32 119.9 . . ?
C34 C33 C32 119.4(10) . . ?
C34 C33 H33 120.3 . . ?
C32 C33 H33 120.3 . . ?
C33 C34 C29 121.2(10) . . ?
C33 C34 H34 119.4 . . ?
C29 C34 H34 119.4 . . ?
C40 C35 C36 119.0(9) . . ?
C40 C35 P3 123.2(7) . . ?
C36 C35 P3 117.8(7) . . ?
C37 C36 C35 120.6(9) . . ?
C37 C36 H36 119.7 . . ?
C35 C36 H36 119.7 . . ?
C36 C37 C38 120.5(10) . . ?
C36 C37 H37 119.8 . . ?
C38 C37 H37 119.8 . . ?
C37 C38 C39 118.7(9) . . ?
C37 C38 H38 120.7 . . ?
C39 C38 H38 120.7 . . ?
C40 C39 C38 121.3(10) . . ?
C40 C39 H39 119.4 . . ?
C38 C39 H39 119.4 . . ?
C39 C40 C35 119.9(10) . . ?
C39 C40 H40 120.0 . . ?
C35 C40 H40 120.0 . . ?
C46 C41 C42 118.2(10) . . ?
C46 C41 P2 121.4(8) . . ?
C42 C41 P2 120.4(8) . . ?
C43 C42 C41 122.4(12) . . ?
C43 C42 H42 118.8 . . ?
C41 C42 H42 118.8 . . ?
C42 C43 C44 119.1(14) . . ?
C42 C43 H43 120.5 . . ?
C44 C43 H43 120.5 . . ?
C45 C44 C43 119.1(12) . . ?
C45 C44 H44 120.4 . . ?
C43 C44 H44 120.4 . . ?
C44 C45 C46 120.4(13) . . ?
C44 C45 H45 119.8 . . ?
C46 C45 H45 119.8 . . ?
C41 C46 C45 120.8(13) . . ?
C41 C46 H46 119.6 . . ?
C45 C46 H46 119.6 . . ?
C48 C47 C52 119.6(10) . . ?
C48 C47 P2 121.8(9) . . ?
C52 C47 P2 118.6(8) . . ?
C47 C48 C49 122.2(12) . . ?
C47 C48 H48 118.9 . . ?
C49 C48 H48 118.9 . . ?
C48 C49 C50 118.3(12) . . ?
C48 C49 H49 120.8 . . ?
C50 C49 H49 120.8 . . ?
C51 C50 C49 120.2(12) . . ?
C51 C50 H50 119.9 . . ?
C49 C50 H50 119.9 . . ?
C50 C51 C52 120.4(12) . . ?
C50 C51 H51 119.8 . . ?
C52 C51 H51 119.8 . . ?
C47 C52 C51 119.3(11) . . ?
C47 C52 H52 120.3 . . ?
C51 C52 H52 120.3 . . ?
P1 C53 P2 95.7(4) . . ?
P1 C53 H53A 112.6 . . ?
P2 C53 H53A 112.6 . . ?
P1 C53 H53B 112.6 . . ?
P2 C53 H53B 112.6 . . ?
H53A C53 H53B 110.1 . . ?
C59 C54 C55 119.1(10) . . ?
C59 C54 P1 119.0(8) . . ?
C55 C54 P1 121.4(8) . . ?
C56 C55 C54 120.7(11) . . ?
C56 C55 H55 119.7 . . ?
C54 C55 H55 119.7 . . ?
C55 C56 C57 119.5(12) . . ?
C55 C56 H56 120.3 . . ?
C57 C56 H56 120.3 . . ?
C58 C57 C56 120.2(12) . . ?
C58 C57 H57 119.9 . . ?
C56 C57 H57 119.9 . . ?
C57 C58 C59 118.8(12) . . ?
C57 C58 H58 120.6 . . ?
C59 C58 H58 120.6 . . ?
C54 C59 C58 121.6(11) . . ?
C54 C59 H59 119.2 . . ?
C58 C59 H59 119.2 . . ?
C65 C60 C61 119.3(10) . . ?
C65 C60 P1 117.8(8) . . ?
C61 C60 P1 122.5(9) . . ?
C62 C61 C60 119.1(12) . . ?
C62 C61 H61 120.4 . . ?
C60 C61 H61 120.4 . . ?
C63 C62 C61 121.1(12) . . ?
C63 C62 H62 119.5 . . ?
C61 C62 H62 119.5 . . ?
C62 C63 C64 120.3(12) . . ?
C62 C63 H63 119.9 . . ?
C64 C63 H63 119.9 . . ?
C63 C64 C65 118.8(14) . . ?
C63 C64 H64 120.6 . . ?
C65 C64 H64 120.6 . . ?
C60 C65 C64 121.2(12) . . ?
C60 C65 H65 119.4 . . ?
C64 C65 H65 119.4 . . ?
C66 Os2 O2 75.5(4) . . ?
C66 Os2 P7 96.2(3) . . ?
O2 Os2 P7 160.73(19) . . ?
C66 Os2 P8 91.9(3) . . ?
O2 Os2 P8 91.70(19) . . ?
P7 Os2 P8 70.98(8) . . ?
C66 Os2 P5 103.1(3) . . ?
O2 Os2 P5 97.04(19) . . ?
P7 Os2 P5 101.80(8) . . ?
P8 Os2 P5 164.19(8) . . ?
C66 Os2 P6 168.9(3) . . ?
O2 Os2 P6 97.50(19) . . ?
P7 Os2 P6 93.07(8) . . ?
P8 Os2 P6 97.01(8) . . ?
P5 Os2 P6 68.86(8) . . ?
C125 P5 C119 101.9(5) . . ?
C125 P5 C118 108.5(5) . . ?
C119 P5 C118 105.8(5) . . ?
C125 P5 Os2 112.9(4) . . ?
C119 P5 Os2 130.0(4) . . ?
C118 P5 Os2 96.2(3) . . ?
C112 P6 C106 101.3(5) . . ?
C112 P6 C118 105.4(5) . . ?
C106 P6 C118 104.0(5) . . ?
C112 P6 Os2 126.3(3) . . ?
C106 P6 Os2 122.1(4) . . ?
C118 P6 Os2 94.0(3) . . ?
C100 P7 C93 105.5(4) . . ?
C100 P7 C94 96.4(4) . . ?
C93 P7 C94 106.4(4) . . ?
C100 P7 Os2 128.7(3) . . ?
C93 P7 Os2 96.8(3) . . ?
C94 P7 Os2 120.8(3) . . ?
C87 P8 C81 99.6(5) . . ?
C87 P8 C93 108.0(5) . . ?
C81 P8 C93 109.2(5) . . ?
C87 P8 Os2 125.1(4) . . ?
C81 P8 Os2 119.6(3) . . ?
C93 P8 Os2 94.4(3) . . ?
C68 O2 Os2 116.6(6) . . ?
C75 N2 C79 120.0(10) . . ?
C75 N2 C67 116.1(9) . . ?
C79 N2 C67 123.8(10) . . ?
C67 C66 Os2 117.0(8) . . ?
C67 C66 H66 121.5 . . ?
Os2 C66 H66 121.5 . . ?
C66 C67 C68 115.8(9) . . ?
C66 C67 N2 122.6(10) . . ?
C68 C67 N2 121.3(9) . . ?
O2 C68 C67 115.1(9) . . ?
O2 C68 C69 116.3(10) . . ?
C67 C68 C69 128.4(9) . . ?
C70 C69 C74 119.2(12) . . ?
C70 C69 C68 123.3(11) . . ?
C74 C69 C68 117.5(10) . . ?
C71 C70 C69 122.1(14) . . ?
C71 C70 H70 119.0 . . ?
C69 C70 H70 119.0 . . ?
C70 C71 C72 118.0(15) . . ?
C70 C71 H71 121.0 . . ?
C72 C71 H71 121.0 . . ?
C73 C72 C71 121.7(14) . . ?
C73 C72 H72 119.2 . . ?
C71 C72 H72 119.2 . . ?
C72 C73 C74 120.7(15) . . ?
C72 C73 H73 119.6 . . ?
C74 C73 H73 119.6 . . ?
C69 C74 C73 118.2(14) . . ?
C69 C74 H74 120.9 . . ?
C73 C74 H74 120.9 . . ?
N2 C75 C76 123.2(13) . . ?
N2 C75 H75 118.4 . . ?
C76 C75 H75 118.4 . . ?
C77 C76 C75 117.4(15) . . ?
C77 C76 H76 121.3 . . ?
C75 C76 H76 121.3 . . ?
C76 C77 C78 119.8(13) . . ?
C76 C77 H77 120.1 . . ?
C78 C77 H77 120.1 . . ?
C79 C78 C77 122.0(14) . . ?
C79 C78 H78 119.0 . . ?
C77 C78 H78 119.0 . . ?
C78 C79 N2 117.6(13) . . ?
C78 C79 C80 122.4(12) . . ?
N2 C79 C80 119.9(11) . . ?
C79 C80 H80A 109.5 . . ?
C79 C80 H80B 109.5 . . ?
H80A C80 H80B 109.5 . . ?
C79 C80 H80C 109.5 . . ?
H80A C80 H80C 109.5 . . ?
H80B C80 H80C 109.5 . . ?
C86 C81 C82 118.9(10) . . ?
C86 C81 P8 117.0(8) . . ?
C82 C81 P8 124.1(9) . . ?
C83 C82 C81 119.6(13) . . ?
C83 C82 H82 120.2 . . ?
C81 C82 H82 120.2 . . ?
C84 C83 C82 120.2(14) . . ?
C84 C83 H83 119.9 . . ?
C82 C83 H83 119.9 . . ?
C83 C84 C85 121.4(12) . . ?
C83 C84 H84 119.3 . . ?
C85 C84 H84 119.3 . . ?
C86 C85 C84 117.9(14) . . ?
C86 C85 H85 121.0 . . ?
C84 C85 H85 121.0 . . ?
C81 C86 C85 121.9(13) . . ?
C81 C86 H86 119.0 . . ?
C85 C86 H86 119.0 . . ?
C88 C87 C92 119.4(10) . . ?
C88 C87 P8 119.8(8) . . ?
C92 C87 P8 120.8(9) . . ?
C87 C88 C89 120.3(13) . . ?
C87 C88 H88 119.9 . . ?
C89 C88 H88 119.9 . . ?
C90 C89 C88 120.4(15) . . ?
C90 C89 H89 119.8 . . ?
C88 C89 H89 119.8 . . ?
C89 C90 C91 120.9(13) . . ?
C89 C90 H90 119.5 . . ?
C91 C90 H90 119.5 . . ?
C90 C91 C92 120.6(14) . . ?
C90 C91 H91 119.7 . . ?
C92 C91 H91 119.7 . . ?
C87 C92 C91 118.5(14) . . ?
C87 C92 H92 120.8 . . ?
C91 C92 H92 120.8 . . ?
P7 C93 P8 94.7(4) . . ?
P7 C93 H93A 112.8 . . ?
P8 C93 H93A 112.8 . . ?
P7 C93 H93B 112.8 . . ?
P8 C93 H93B 112.8 . . ?
H93A C93 H93B 110.2 . . ?
C99 C94 C95 119.6(10) . . ?
C99 C94 P7 120.8(8) . . ?
C95 C94 P7 119.1(7) . . ?
C96 C95 C94 120.0(10) . . ?
C96 C95 H95 120.0 . . ?
C94 C95 H95 120.0 . . ?
C95 C96 C97 120.0(11) . . ?
C95 C96 H96 120.0 . . ?
C97 C96 H96 120.0 . . ?
C98 C97 C96 120.4(11) . . ?
C98 C97 H97 119.8 . . ?
C96 C97 H97 119.8 . . ?
C97 C98 C99 120.8(12) . . ?
C97 C98 H98 119.6 . . ?
C99 C98 H98 119.6 . . ?
C98 C99 C94 119.3(11) . . ?
C98 C99 H99 120.4 . . ?
C94 C99 H99 120.4 . . ?
C105 C100 C101 119.1(9) . . ?
C105 C100 P7 122.3(8) . . ?
C101 C100 P7 118.2(7) . . ?
C102 C101 C100 120.5(10) . . ?
C102 C101 H101 119.7 . . ?
C100 C101 H101 119.7 . . ?
C101 C102 C103 119.6(10) . . ?
C101 C102 H102 120.2 . . ?
C103 C102 H102 120.2 . . ?
C104 C103 C102 119.8(10) . . ?
C104 C103 H103 120.1 . . ?
C102 C103 H103 120.1 . . ?
C103 C104 C105 121.7(11) . . ?
C103 C104 H104 119.1 . . ?
C105 C104 H104 119.1 . . ?
C104 C105 C100 119.3(10) . . ?
C104 C105 H105 120.4 . . ?
C100 C105 H105 120.4 . . ?
C107 C106 C111 117.4(11) . . ?
C107 C106 P6 120.4(9) . . ?
C111 C106 P6 122.2(9) . . ?
C106 C107 C108 121.2(13) . . ?
C106 C107 H107 119.4 . . ?
C108 C107 H107 119.4 . . ?
C109 C108 C107 119.5(14) . . ?
C109 C108 H108 120.3 . . ?
C107 C108 H108 120.3 . . ?
C110 C109 C108 120.2(12) . . ?
C110 C109 H109 119.9 . . ?
C108 C109 H109 119.9 . . ?
C109 C110 C111 120.0(13) . . ?
C109 C110 H110 120.0 . . ?
C111 C110 H110 120.0 . . ?
C110 C111 C106 121.7(13) . . ?
C110 C111 H111 119.2 . . ?
C106 C111 H111 119.2 . . ?
C113 C112 C117 118.5(10) . . ?
C113 C112 P6 122.7(9) . . ?
C117 C112 P6 118.8(8) . . ?
C112 C113 C114 119.3(13) . . ?
C112 C113 H113 120.3 . . ?
C114 C113 H113 120.3 . . ?
C115 C114 C113 120.6(13) . . ?
C115 C114 H114 119.7 . . ?
C113 C114 H114 119.7 . . ?
C116 C115 C114 119.0(12) . . ?
C116 C115 H115 120.5 . . ?
C114 C115 H115 120.5 . . ?
C115 C116 C117 121.1(14) . . ?
C115 C116 H116 119.5 . . ?
C117 C116 H116 119.5 . . ?
C116 C117 C112 121.2(12) . . ?
C116 C117 H117 119.4 . . ?
C112 C117 H117 119.4 . . ?
P5 C118 P6 95.0(5) . . ?
P5 C118 H11A 112.7 . . ?
P6 C118 H11A 112.7 . . ?
P5 C118 H11B 112.7 . . ?
P6 C118 H11B 112.7 . . ?
H11A C118 H11B 110.2 . . ?
C124 C119 C120 120.3(11) . . ?
C124 C119 P5 120.5(9) . . ?
C120 C119 P5 118.9(9) . . ?
C119 C120 C121 119.4(13) . . ?
C119 C120 H120 120.3 . . ?
C121 C120 H120 120.3 . . ?
C122 C121 C120 119.2(14) . . ?
C122 C121 H121 120.4 . . ?
C120 C121 H121 120.4 . . ?
C123 C122 C121 122.3(13) . . ?
C123 C122 H122 118.9 . . ?
C121 C122 H122 118.9 . . ?
C122 C123 C124 119.2(13) . . ?
C122 C123 H123 120.4 . . ?
C124 C123 H123 120.4 . . ?
C119 C124 C123 119.4(13) . . ?
C119 C124 H124 120.3 . . ?
C123 C124 H124 120.3 . . ?
C130 C125 C126 119.0(11) . . ?
C130 C125 P5 116.6(9) . . ?
C126 C125 P5 124.4(10) . . ?
C127 C126 C125 120.0(15) . . ?
C127 C126 H126 120.0 . . ?
C125 C126 H126 120.0 . . ?
C128 C127 C126 119.9(16) . . ?
C128 C127 H127 120.0 . . ?
C126 C127 H127 120.0 . . ?
C127 C128 C129 121.9(13) . . ?
C127 C128 H128 119.0 . . ?
C129 C128 H128 119.0 . . ?
C130 C129 C128 118.7(14) . . ?
C130 C129 H129 120.6 . . ?
C128 C129 H129 120.6 . . ?
C125 C130 C129 120.5(13) . . ?
C125 C130 H130 119.8 . . ?
C129 C130 H130 119.8 . . ?
O5 S1 O3 114.6(7) . . ?
O5 S1 O4 114.4(8) . . ?
O3 S1 O4 116.5(9) . . ?
O5 S1 C131 102.7(6) . . ?
O3 S1 C131 102.6(7) . . ?
O4 S1 C131 103.3(7) . . ?
F2 C131 F3 107.8(12) . . ?
F2 C131 F1 109.0(14) . . ?
F3 C131 F1 105.2(14) . . ?
F2 C131 S1 112.9(11) . . ?
F3 C131 S1 111.4(9) . . ?
F1 C131 S1 110.2(10) . . ?
O7 S2 O8 115.9(12) . . ?
O7 S2 O6 115.5(14) . . ?
O8 S2 O6 114.4(8) . . ?
O7 S2 C132 103.8(12) . . ?
O8 S2 C132 102.0(13) . . ?
O6 S2 C132 102.7(9) . . ?
F6 C132 F5 105(2) . . ?
F6 C132 F4 108(3) . . ?
F5 C132 F4 106(2) . . ?
F6 C132 S2 116.0(17) . . ?
F5 C132 S2 110(2) . . ?
F4 C132 S2 111.2(15) . . ?
O11 S3 O9 113.5(13) . . ?
O11 S3 O10 119.1(12) . . ?
O9 S3 O10 113.4(10) . . ?
O11 S3 C133 104.8(11) . . ?
O9 S3 C133 102.0(11) . . ?
O10 S3 C133 101.1(9) . . ?
F8 C133 F7 111(2) . . ?
F8 C133 F9 109(2) . . ?
F7 C133 F9 106.8(19) . . ?
F8 C133 S3 111.2(16) . . ?
F7 C133 S3 108.8(18) . . ?
F9 C133 S3 110.1(14) . . ?
O12 S4 O14 116.1(12) . . ?
O12 S4 O13 123.4(13) . . ?
O14 S4 O13 113.9(13) . . ?
O12 S4 C134 103.1(12) . . ?
O14 S4 C134 101.5(10) . . ?
O13 S4 C134 91.4(13) . . ?
F12 C134 F10 111.7(16) . . ?
F12 C134 F11 99.0(15) . . ?
F10 C134 F11 105.8(15) . . ?
F12 C134 S4 116.3(13) . . ?
F10 C134 S4 107.7(13) . . ?
F11 C134 S4 115.8(13) . . ?
C136 O15 C137 109.2(18) . . ?
C136 C135 H13A 109.5 . . ?
C136 C135 H13B 109.5 . . ?
H13A C135 H13B 109.5 . . ?
C136 C135 H13C 109.5 . . ?
H13A C135 H13C 109.5 . . ?
H13B C135 H13C 109.5 . . ?
O15 C136 C135 109(2) . . ?
O15 C136 H13D 109.8 . . ?
C135 C136 H13D 109.8 . . ?
O15 C136 H13E 109.8 . . ?
C135 C136 H13E 109.8 . . ?
H13D C136 H13E 108.2 . . ?
O15 C137 C138 109(2) . . ?
O15 C137 H13F 109.8 . . ?
C138 C137 H13F 109.8 . . ?
O15 C137 H13G 109.8 . . ?
C138 C137 H13G 109.8 . . ?
H13F C137 H13G 108.2 . . ?
C137 C138 H13H 109.5 . . ?
C137 C138 H13I 109.5 . . ?
H13H C138 H13I 109.5 . . ?
C137 C138 H13J 109.5 . . ?
H13H C138 H13J 109.5 . . ?
H13I C138 H13J 109.5 . . ?

loop_
_geom_bond_atom_site_label_1
_geom_bond_atom_site_label_2
_geom_bond_distance
_geom_bond_site_symmetry_2
_geom_bond_publ_flag
Os1 C1 2.032(8) . ?
Os1 O1 2.168(7) . ?
Os1 P3 2.291(2) . ?
Os1 P4 2.340(2) . ?
Os1 P1 2.367(2) . ?
Os1 P2 2.452(2) . ?
P1 C60 1.808(10) . ?
P1 C54 1.818(10) . ?
P1 C53 1.823(10) . ?
P2 C41 1.824(9) . ?
P2 C47 1.830(10) . ?
P2 C53 1.841(10) . ?
P3 C29 1.825(9) . ?
P3 C35 1.828(9) . ?
P3 C28 1.854(10) . ?
P4 C22 1.810(10) . ?
P4 C16 1.817(9) . ?
P4 C28 1.825(10) . ?
O1 C3 1.274(11) . ?
N1 C10 1.357(14) . ?
N1 C14 1.371(14) . ?
N1 C2 1.457(11) . ?
C1 C2 1.360(13) . ?
C1 H1 0.9400 . ?
C2 C3 1.429(14) . ?
C3 C4 1.471(14) . ?
C4 C5 1.387(16) . ?
C4 C9 1.395(16) . ?
C5 C6 1.376(15) . ?
C5 H5 0.9400 . ?
C6 C7 1.39(2) . ?
C6 H6 0.9400 . ?
C7 C8 1.37(2) . ?
C7 H7 0.9400 . ?
C8 C9 1.402(16) . ?
C8 H8 0.9400 . ?
C9 H9 0.9400 . ?
C10 C11 1.371(15) . ?
C10 H10 0.9400 . ?
C11 C12 1.35(2) . ?
C11 H11 0.9400 . ?
C12 C13 1.41(2) . ?
C12 H12 0.9400 . ?
C13 C14 1.374(17) . ?
C13 H13 0.9400 . ?
C14 C15 1.47(2) . ?
C15 H15A 0.9700 . ?
C15 H15B 0.9700 . ?
C15 H15C 0.9700 . ?
C16 C21 1.393(15) . ?
C16 C17 1.405(15) . ?
C17 C18 1.379(16) . ?
C17 H17 0.9400 . ?
C18 C19 1.38(2) . ?
C18 H18 0.9400 . ?
C19 C20 1.38(2) . ?
C19 H19 0.9400 . ?
C20 C21 1.383(17) . ?
C20 H20 0.9400 . ?
C21 H21 0.9400 . ?
C22 C27 1.385(15) . ?
C22 C23 1.399(15) . ?
C23 C24 1.408(16) . ?
C23 H23 0.9400 . ?
C24 C25 1.37(2) . ?
C24 H24 0.9400 . ?
C25 C26 1.42(2) . ?
C25 H25 0.9400 . ?
C26 C27 1.373(17) . ?
C26 H26 0.9400 . ?
C27 H27 0.9400 . ?
C28 H28A 0.9800 . ?
C28 H28B 0.9800 . ?
C29 C34 1.387(14) . ?
C29 C30 1.402(13) . ?
C30 C31 1.384(15) . ?
C30 H30 0.9400 . ?
C31 C32 1.362(18) . ?
C31 H31 0.9400 . ?
C32 C33 1.398(18) . ?
C32 H32 0.9400 . ?
C33 C34 1.376(15) . ?
C33 H33 0.9400 . ?
C34 H34 0.9400 . ?
C35 C40 1.388(13) . ?
C35 C36 1.401(13) . ?
C36 C37 1.382(13) . ?
C36 H36 0.9400 . ?
C37 C38 1.388(15) . ?
C37 H37 0.9400 . ?
C38 C39 1.391(16) . ?
C38 H38 0.9400 . ?
C39 C40 1.384(15) . ?
C39 H39 0.9400 . ?
C40 H40 0.9400 . ?
C41 C46 1.374(15) . ?
C41 C42 1.381(16) . ?
C42 C43 1.371(17) . ?
C42 H42 0.9400 . ?
C43 C44 1.41(2) . ?
C43 H43 0.9400 . ?
C44 C45 1.37(2) . ?
C44 H44 0.9400 . ?
C45 C46 1.403(17) . ?
C45 H45 0.9400 . ?
C46 H46 0.9400 . ?
C47 C48 1.373(15) . ?
C47 C52 1.392(15) . ?
C48 C49 1.384(18) . ?
C48 H48 0.9400 . ?
C49 C50 1.40(2) . ?
C49 H49 0.9400 . ?
C50 C51 1.39(2) . ?
C50 H50 0.9400 . ?
C51 C52 1.396(16) . ?
C51 H51 0.9400 . ?
C52 H52 0.9400 . ?
C53 H53A 0.9800 . ?
C53 H53B 0.9800 . ?
C54 C59 1.368(15) . ?
C54 C55 1.385(15) . ?
C55 C56 1.370(17) . ?
C55 H55 0.9400 . ?
C56 C57 1.40(2) . ?
C56 H56 0.9400 . ?
C57 C58 1.38(2) . ?
C57 H57 0.9400 . ?
C58 C59 1.384(18) . ?
C58 H58 0.9400 . ?
C59 H59 0.9400 . ?
C60 C65 1.380(16) . ?
C60 C61 1.399(15) . ?
C61 C62 1.385(16) . ?
C61 H61 0.9400 . ?
C62 C63 1.37(2) . ?
C62 H62 0.9400 . ?
C63 C64 1.39(2) . ?
C63 H63 0.9400 . ?
C64 C65 1.389(18) . ?
C64 H64 0.9400 . ?
C65 H65 0.9400 . ?
Os2 C66 2.034(10) . ?
Os2 O2 2.141(6) . ?
Os2 P7 2.297(2) . ?
Os2 P8 2.353(2) . ?
Os2 P5 2.372(2) . ?
Os2 P6 2.430(2) . ?
P5 C125 1.821(11) . ?
P5 C119 1.827(11) . ?
P5 C118 1.837(10) . ?
P6 C112 1.828(10) . ?
P6 C106 1.831(10) . ?
P6 C118 1.845(10) . ?
P7 C100 1.822(10) . ?
P7 C93 1.825(10) . ?
P7 C94 1.833(10) . ?
P8 C87 1.803(10) . ?
P8 C81 1.816(10) . ?
P8 C93 1.846(9) . ?
O2 C68 1.276(12) . ?
N2 C75 1.357(17) . ?
N2 C79 1.379(15) . ?
N2 C67 1.459(13) . ?
C66 C67 1.351(14) . ?
C66 H66 0.9400 . ?
C67 C68 1.427(15) . ?
C68 C69 1.472(15) . ?
C69 C70 1.385(17) . ?
C69 C74 1.408(19) . ?
C70 C71 1.382(18) . ?
C70 H70 0.9400 . ?
C71 C72 1.39(3) . ?
C71 H71 0.9400 . ?
C72 C73 1.36(3) . ?
C72 H72 0.9400 . ?
C73 C74 1.412(18) . ?
C73 H73 0.9400 . ?
C74 H74 0.9400 . ?
C75 C76 1.372(17) . ?
C75 H75 0.9400 . ?
C76 C77 1.37(2) . ?
C76 H76 0.9400 . ?
C77 C78 1.39(3) . ?
C77 H77 0.9400 . ?
C78 C79 1.372(18) . ?
C78 H78 0.9400 . ?
C79 C80 1.46(2) . ?
C80 H80A 0.9700 . ?
C80 H80B 0.9700 . ?
C80 H80C 0.9700 . ?
C81 C86 1.369(17) . ?
C81 C82 1.409(16) . ?
C82 C83 1.390(18) . ?
C82 H82 0.9400 . ?
C83 C84 1.36(2) . ?
C83 H83 0.9400 . ?
C84 C85 1.40(2) . ?
C84 H84 0.9400 . ?
C85 C86 1.391(16) . ?
C85 H85 0.9400 . ?
C86 H86 0.9400 . ?
C87 C88 1.379(16) . ?
C87 C92 1.399(16) . ?
C88 C89 1.389(18) . ?
C88 H88 0.9400 . ?
C89 C90 1.35(2) . ?
C89 H89 0.9400 . ?
C90 C91 1.36(2) . ?
C90 H90 0.9400 . ?
C91 C92 1.409(19) . ?
C91 H91 0.9400 . ?
C92 H92 0.9400 . ?
C93 H93A 0.9800 . ?
C93 H93B 0.9800 . ?
C94 C99 1.398(14) . ?
C94 C95 1.408(14) . ?
C95 C96 1.367(17) . ?
C95 H95 0.9400 . ?
C96 C97 1.39(2) . ?
C96 H96 0.9400 . ?
C97 C98 1.38(2) . ?
C97 H97 0.9400 . ?
C98 C99 1.375(16) . ?
C98 H98 0.9400 . ?
C99 H99 0.9400 . ?
C100 C105 1.393(14) . ?
C100 C101 1.394(14) . ?
C101 C102 1.378(15) . ?
C101 H101 0.9400 . ?
C102 C103 1.402(17) . ?
C102 H102 0.9400 . ?
C103 C104 1.346(18) . ?
C103 H103 0.9400 . ?
C104 C105 1.388(16) . ?
C104 H104 0.9400 . ?
C105 H105 0.9400 . ?
C106 C107 1.383(17) . ?
C106 C111 1.399(16) . ?
C107 C108 1.387(18) . ?
C107 H107 0.9400 . ?
C108 C109 1.38(2) . ?
C108 H108 0.9400 . ?
C109 C110 1.36(2) . ?
C109 H109 0.9400 . ?
C110 C111 1.366(18) . ?
C110 H110 0.9400 . ?
C111 H111 0.9400 . ?
C112 C113 1.377(16) . ?
C112 C117 1.385(16) . ?
C113 C114 1.397(18) . ?
C113 H113 0.9400 . ?
C114 C115 1.39(2) . ?
C114 H114 0.9400 . ?
C115 C116 1.34(2) . ?
C115 H115 0.9400 . ?
C116 C117 1.374(17) . ?
C116 H116 0.9400 . ?
C117 H117 0.9400 . ?
C118 H11A 0.9800 . ?
C118 H11B 0.9800 . ?
C119 C124 1.371(18) . ?
C119 C120 1.389(16) . ?
C120 C121 1.39(2) . ?
C120 H120 0.9400 . ?
C121 C122 1.38(2) . ?
C121 H121 0.9400 . ?
C122 C123 1.33(2) . ?
C122 H122 0.9400 . ?
C123 C124 1.424(19) . ?
C123 H123 0.9400 . ?
C124 H124 0.9400 . ?
C125 C130 1.379(17) . ?
C125 C126 1.390(18) . ?
C126 C127 1.39(2) . ?
C126 H126 0.9400 . ?
C127 C128 1.33(3) . ?
C127 H127 0.9400 . ?
C128 C129 1.39(3) . ?
C128 H128 0.9400 . ?
C129 C130 1.379(18) . ?
C129 H129 0.9400 . ?
C130 H130 0.9400 . ?
S1 O5 1.425(10) . ?
S1 O3 1.435(12) . ?
S1 O4 1.437(10) . ?
S1 C131 1.827(14) . ?
F1 C131 1.335(18) . ?
F2 C131 1.319(17) . ?
F3 C131 1.334(16) . ?
S2 O7 1.412(14) . ?
S2 O8 1.418(14) . ?
S2 O6 1.439(13) . ?
S2 C132 1.81(2) . ?
F4 C132 1.31(3) . ?
F5 C132 1.31(3) . ?
F6 C132 1.31(3) . ?
S3 O11 1.334(15) . ?
S3 O9 1.418(16) . ?
S3 O10 1.440(14) . ?
S3 C133 1.81(2) . ?
F7 C133 1.33(2) . ?
F8 C133 1.30(2) . ?
F9 C133 1.33(3) . ?
S4 O12 1.397(14) . ?
S4 O14 1.411(11) . ?
S4 O13 1.472(14) . ?
S4 C134 1.802(16) . ?
F10 C134 1.345(15) . ?
F11 C134 1.380(15) . ?
F12 C134 1.326(16) . ?
O15 C136 1.42(3) . ?
O15 C137 1.43(3) . ?
C135 C136 1.49(4) . ?
C135 H13A 0.9700 . ?
C135 H13B 0.9700 . ?
C135 H13C 0.9700 . ?
C136 H13D 0.9800 . ?
C136 H13E 0.9800 . ?
C137 C138 1.52(3) . ?
C137 H13F 0.9800 . ?
C137 H13G 0.9800 . ?
C138 H13H 0.9700 . ?
C138 H13I 0.9700 . ?
C138 H13J 0.9700 . ?
